data_7010453
loop_
_publ_author_name
'Fabre, Paul-Louis'
'Galibert, Anne Marie'
'Soula, Brigitte'
'Dahan, Fran\,coise'
'Castan, Paule'

_publ_section_title
;
 Complexation of 3,4-bis(cyanamido)cyclobutane-1,2-dione dianion with
 copper. Crystal structures and spectroscopic data of copper-(I) and
 -(II) complexes
;
_journal_issue 9
_journal_name_full 'Journal of the Chemical Society, Dalton Transactions'
_journal_page_first 1529
_journal_paper_doi 10.1039/b009239h
_journal_year 2001
_chemical_formula_sum 'C12 H18 Cu N8 O2'
_chemical_formula_weight 369.88
_chemical_name_systematic
; 
? 
;
_space_group_IT_number 33
_symmetry_cell_setting orthorhombic
_symmetry_space_group_name_Hall 'P 2c -2n'
_symmetry_space_group_name_H-M 'P n a 21'
_atom_sites_solution_hydrogens geom
_atom_sites_solution_primary direct
_atom_sites_solution_secondary difmap
_audit_creation_method SHELXL-97
_cell_angle_alpha 90.00
_cell_angle_beta 90.00
_cell_angle_gamma 90.00
_cell_formula_units_Z 4
_cell_length_a 15.085(3)
_cell_length_b 12.966(2)
_cell_length_c 7.6366(13)
_cell_measurement_temperature 160(2)
_cell_volume 1493.7(5)
_computing_cell_refinement 'STOE-IPDS software (Stoe, 2.87, 1997)'
_computing_data_collection 'STOE-IPDS software (Stoe, 2.87, 1997)'
_computing_data_reduction 'XRED (Stoe, 1.08, 1996)'
_computing_molecular_graphics 'ZORTEP (Zsolnai, 1996)'
_computing_structure_refinement 'SHELXL-97 (Sheldrick, 1997)'
_computing_structure_solution 'SHELXS-97 (Sheldrick, 1990)'
_diffrn_ambient_temperature 160(2)
_diffrn_measured_fraction_theta_full 0.991
_diffrn_measured_fraction_theta_max 0.991
_diffrn_measurement_device_type STOE-IPDS
_diffrn_measurement_method 'Imaging Plate Detector System'
_diffrn_radiation_monochromator graphite
_diffrn_radiation_source 'fine-focus sealed tube'
_diffrn_radiation_type MoK\a
_diffrn_radiation_wavelength 0.71073
_diffrn_reflns_av_R_equivalents 0.0499
_diffrn_reflns_av_sigmaI/netI 0.0354
_diffrn_reflns_limit_h_max 18
_diffrn_reflns_limit_h_min -18
_diffrn_reflns_limit_k_max 15
_diffrn_reflns_limit_k_min -15
_diffrn_reflns_limit_l_max 9
_diffrn_reflns_limit_l_min -9
_diffrn_reflns_number 11033
_diffrn_reflns_theta_full 25.92
_diffrn_reflns_theta_max 25.92
_diffrn_reflns_theta_min 2.07
_exptl_absorpt_coefficient_mu 1.487
_exptl_absorpt_correction_type none
_exptl_crystal_colour Light-yellow
_exptl_crystal_density_diffrn 1.645
_exptl_crystal_density_method 'not measured'
_exptl_crystal_description Plate
_exptl_crystal_F_000 764
_exptl_crystal_size_max 0.50
_exptl_crystal_size_mid 0.25
_exptl_crystal_size_min 0.10
_refine_diff_density_max 0.337
_refine_diff_density_min -0.323
_refine_diff_density_rms 0.082
_refine_ls_abs_structure_details 'Flack H D (1983), Acta Cryst. A39, 876-881'
_refine_ls_abs_structure_Flack 0.008(14)
_refine_ls_extinction_method none
_refine_ls_goodness_of_fit_ref 1.061
_refine_ls_hydrogen_treatment mixed
_refine_ls_matrix_type full
_refine_ls_number_parameters 208
_refine_ls_number_reflns 2877
_refine_ls_number_restraints 1
_refine_ls_restrained_S_all 1.061
_refine_ls_R_factor_all 0.0394
_refine_ls_R_factor_gt 0.0334
_refine_ls_shift/su_max 0.002
_refine_ls_shift/su_mean 0.000
_refine_ls_structure_factor_coef Fsqd
_refine_ls_weighting_details 'w==1/[\s^2^(Fo^2^)+(0.0401P)^2^+0.0000P] where P==(Fo^2^+2Fc^2^)/3'
_refine_ls_weighting_scheme calc
_refine_ls_wR_factor_gt 0.0622
_refine_ls_wR_factor_ref 0.0643
_reflns_number_gt 2599
_reflns_number_total 2877
_reflns_threshold_expression >2sigma(I)
_cod_data_source_file b009239h.txt
_cod_data_source_block (3)
_cod_depositor_comments
;
The following automatic conversions were performed:
'_symmetry_cell_setting' value 'Orthorhombic' changed to 'orthorhombic'
according to '/home/saulius/struct/CIF-dictionaries/cif_core.dic'
dictionary named 'cif_core.dic' version 2.4.1 from
2010-06-29.

'_exptl_absorpt_correction_type' value 'None' changed to
'none' according to '/home/saulius/struct/CIF-dictionaries/cif_core.dic'
dictionary named 'cif_core.dic' version 2.4.1 from 2010-06-29.

Automatic conversion script
Id: cif_fix_enum 1527 2010-12-29 10:47:43Z saulius 

The following automatic conversions were performed:

'_refine_ls_weighting_scheme' value 'calc
w==1/[\s^2^(Fo^2^)+(0.0401P)^2^+0.0000P] where P==(Fo^2^+2Fc^2^)/3'
was changed to 'calc'. New tag '_refine_ls_weighting_details' was
created. The value of the new tag was set to
'w==1/[\s^2^(Fo^2^)+(0.0401P)^2^+0.0000P] where P==(Fo^2^+2Fc^2^)/3'.

Automatic conversion script
Id: cif_fix_values 3143 2015-03-26 13:38:13Z robertas 
;
_cod_original_cell_volume 1493.6(4)
_cod_original_sg_symbol_H-M Pna21
_cod_database_code 7010453

loop_
_symmetry_equiv_pos_as_xyz
'x, y, z'
'-x, -y, z+1/2'
'-x+1/2, y+1/2, z+1/2'
'x+1/2, -y+1/2, z'

loop_
_atom_site_label
_atom_site_type_symbol
_atom_site_fract_x
_atom_site_fract_y
_atom_site_fract_z
_atom_site_U_iso_or_equiv
_atom_site_adp_type
_atom_site_occupancy
_atom_site_calc_flag
_atom_site_refinement_flags
_atom_site_disorder_assembly
_atom_site_disorder_group
Cu Cu 0.646540(18) 0.32146(2) 0.40588(5) 0.01023(9) Uani 1 d . . .
N1 N 0.54863(17) 0.2929(2) 0.2292(4) 0.0151(5) Uani 1 d . . .
H1A H 0.5317 0.2248 0.2345 0.017 Uiso 1 calc R . .
H1B H 0.5000 0.3334 0.2525 0.017 Uiso 1 calc R . .
N2 N 0.70829(16) 0.18454(19) 0.4966(4) 0.0174(5) Uani 1 d . . .
H2A H 0.7466 0.1991 0.5869 0.019 Uiso 1 calc R . .
H2B H 0.6664 0.1384 0.5359 0.019 Uiso 1 calc R . .
N3 N 0.71628(16) 0.45605(18) 0.4534(3) 0.0164(6) Uani 1 d . . .
H3A H 0.6804 0.5122 0.4340 0.018 Uiso 1 calc R . .
H3B H 0.7348 0.4576 0.5681 0.018 Uiso 1 calc R . .
N4 N 0.73029(16) 0.30616(18) 0.1960(3) 0.0151(5) Uani 1 d . . .
C1 C 0.5843(2) 0.3169(3) 0.0558(4) 0.0210(7) Uani 1 d . . .
H1C H 0.5863 0.3925 0.0386 0.023 Uiso 1 calc R . .
H1D H 0.5459 0.2868 -0.0361 0.023 Uiso 1 calc R . .
C2 C 0.6774(2) 0.2719(3) 0.0432(4) 0.0219(7) Uani 1 d . . .
H2C H 0.6742 0.1956 0.0410 0.024 Uiso 1 calc R . .
H2D H 0.7061 0.2952 -0.0665 0.024 Uiso 1 calc R . .
C3 C 0.7566(2) 0.1417(2) 0.3472(5) 0.0256(8) Uani 1 d . . .
H3C H 0.7153 0.1023 0.2718 0.028 Uiso 1 calc R . .
H3D H 0.8031 0.0940 0.3893 0.028 Uiso 1 calc R . .
C4 C 0.7987(2) 0.2283(2) 0.2420(5) 0.0220(7) Uani 1 d . . .
H4A H 0.8463 0.2611 0.3116 0.024 Uiso 1 calc R . .
H4B H 0.8254 0.1999 0.1338 0.024 Uiso 1 calc R . .
C5 C 0.79368(19) 0.4601(2) 0.3355(4) 0.0184(6) Uani 1 d . . .
H5A H 0.8444 0.4236 0.3896 0.020 Uiso 1 calc R . .
H5B H 0.8111 0.5327 0.3151 0.020 Uiso 1 calc R . .
C6 C 0.7697(2) 0.4096(2) 0.1643(4) 0.0184(6) Uani 1 d . . .
H6A H 0.7268 0.4533 0.1004 0.020 Uiso 1 calc R . .
H6B H 0.8235 0.4024 0.0909 0.020 Uiso 1 calc R . .
N5 N 0.55874(17) 0.34176(19) 0.6038(4) 0.0140(5) Uani 1 d . . .
C7 C 0.49098(19) 0.2770(2) 0.6433(4) 0.0114(6) Uani 1 d . . .
C8 C 0.40439(19) 0.2884(2) 0.7258(4) 0.0169(6) Uani 1 d . . .
C9 C 0.39101(19) 0.1745(2) 0.7071(4) 0.0154(6) Uani 1 d . . .
C10 C 0.47958(19) 0.1687(2) 0.6238(4) 0.0141(6) Uani 1 d . . .
O1 O 0.35985(15) 0.36028(19) 0.7842(3) 0.0303(6) Uani 1 d . . .
O2 O 0.33174(14) 0.11343(18) 0.7422(3) 0.0243(5) Uani 1 d . . .
C11 C 0.55435(19) 0.4361(2) 0.6705(4) 0.0172(6) Uani 1 d . . .
N6 N 0.55935(18) 0.5185(2) 0.7276(4) 0.0258(6) Uani 1 d . . .
N7 N 0.53097(16) 0.09628(19) 0.5566(4) 0.0188(6) Uani 1 d . . .
C12 C 0.5032(2) -0.0004(3) 0.5629(5) 0.0239(7) Uani 1 d . . .
N8 N 0.4875(2) -0.0878(2) 0.5613(5) 0.0381(8) Uani 1 d . . .

loop_
_atom_site_aniso_label
_atom_site_aniso_U_11
_atom_site_aniso_U_22
_atom_site_aniso_U_33
_atom_site_aniso_U_23
_atom_site_aniso_U_13
_atom_site_aniso_U_12
Cu 0.01034(14) 0.01043(13) 0.00992(14) -0.00004(19) 0.0008(2) -0.00056(12)
N1 0.0151(12) 0.0157(12) 0.0145(13) -0.0006(11) -0.0007(11) -0.0027(11)
N2 0.0124(11) 0.0163(12) 0.0234(14) 0.0077(11) 0.0025(11) 0.0020(10)
N3 0.0195(12) 0.0130(11) 0.0167(15) 0.0004(9) 0.0007(9) -0.0040(9)
N4 0.0153(12) 0.0161(12) 0.0139(13) 0.0000(10) 0.0009(10) -0.0009(10)
C1 0.0229(16) 0.0285(17) 0.0117(15) 0.0024(12) -0.0060(12) -0.0067(14)
C2 0.0268(16) 0.0263(17) 0.0124(14) -0.0051(12) 0.0053(13) -0.0054(13)
C3 0.0241(16) 0.0158(14) 0.037(2) 0.0043(12) 0.0118(14) 0.0061(13)
C4 0.0160(15) 0.0226(16) 0.0272(17) 0.0018(13) 0.0087(14) 0.0061(12)
C5 0.0169(14) 0.0194(14) 0.0189(14) 0.0014(12) 0.0009(12) -0.0071(11)
C6 0.0181(15) 0.0226(16) 0.0146(14) 0.0041(12) 0.0022(13) -0.0070(12)
N5 0.0154(13) 0.0117(12) 0.0149(13) -0.0035(10) 0.0026(11) -0.0011(10)
C7 0.0127(14) 0.0142(14) 0.0073(14) -0.0010(10) -0.0009(11) 0.0005(11)
C8 0.0133(14) 0.0239(14) 0.0136(14) -0.0039(12) -0.0011(12) -0.0006(11)
C9 0.0128(13) 0.0244(15) 0.0090(14) 0.0004(12) -0.0007(11) -0.0017(12)
C10 0.0132(13) 0.0190(14) 0.0100(14) -0.0001(11) -0.0003(11) -0.0016(12)
O1 0.0209(11) 0.0324(12) 0.0376(14) -0.0147(11) 0.0069(11) 0.0064(9)
O2 0.0209(11) 0.0345(12) 0.0177(11) -0.0035(10) 0.0038(10) -0.0110(9)
C11 0.0149(14) 0.0201(16) 0.0167(14) 0.0018(12) 0.0011(13) -0.0005(12)
N6 0.0238(14) 0.0190(14) 0.0347(17) -0.0099(12) 0.0026(13) 0.0017(11)
N7 0.0139(12) 0.0141(12) 0.0284(15) -0.0026(11) 0.0052(11) -0.0019(10)
C12 0.0180(15) 0.0243(17) 0.029(2) 0.0002(14) 0.0043(14) 0.0000(12)
N8 0.0378(18) 0.0186(16) 0.058(2) 0.0012(14) 0.0046(16) -0.0041(13)

loop_
_atom_type_symbol
_atom_type_description
_atom_type_scat_dispersion_real
_atom_type_scat_dispersion_imag
_atom_type_scat_source
C C 0.0033 0.0016 'International Tables Vol C Tables 4.2.6.8 and 6.1.1.4'
H H 0.0000 0.0000 'International Tables Vol C Tables 4.2.6.8 and 6.1.1.4'
N N 0.0061 0.0033 'International Tables Vol C Tables 4.2.6.8 and 6.1.1.4'
O O 0.0106 0.0060 'International Tables Vol C Tables 4.2.6.8 and 6.1.1.4'
Cu Cu 0.3201 1.2651 'International Tables Vol C Tables 4.2.6.8 and 6.1.1.4'

loop_
_geom_angle_atom_site_label_1
_geom_angle_atom_site_label_2
_geom_angle_atom_site_label_3
_geom_angle
_geom_angle_site_symmetry_1
_geom_angle_site_symmetry_3
_geom_angle_publ_flag
N5 Cu N1 92.52(10) . . ?
N5 Cu N4 176.48(11) . . ?
N1 Cu N4 84.91(11) . . ?
N5 Cu N3 95.27(10) . . ?
N1 Cu N3 129.70(10) . . ?
N4 Cu N3 84.57(9) . . ?
N5 Cu N2 98.75(10) . . ?
N1 Cu N2 112.51(11) . . ?
N4 Cu N2 84.47(10) . . ?
N3 Cu N2 115.17(10) . . ?
C1 N1 Cu 107.13(18) . . ?
C1 N1 H1A 110.3 . . ?
Cu N1 H1A 110.3 . . ?
C1 N1 H1B 110.3 . . ?
Cu N1 H1B 110.3 . . ?
H1A N1 H1B 108.5 . . ?
C3 N2 Cu 106.36(19) . . ?
C3 N2 H2A 110.5 . . ?
Cu N2 H2A 110.5 . . ?
C3 N2 H2B 110.5 . . ?
Cu N2 H2B 110.5 . . ?
H2A N2 H2B 108.6 . . ?
C5 N3 Cu 108.96(17) . . ?
C5 N3 H3A 109.9 . . ?
Cu N3 H3A 109.9 . . ?
C5 N3 H3B 109.9 . . ?
Cu N3 H3B 109.9 . . ?
H3A N3 H3B 108.3 . . ?
C2 N4 C4 110.8(2) . . ?
C2 N4 C6 111.0(2) . . ?
C4 N4 C6 112.0(2) . . ?
C2 N4 Cu 108.24(18) . . ?
C4 N4 Cu 107.98(19) . . ?
C6 N4 Cu 106.67(18) . . ?
N1 C1 C2 108.3(2) . . ?
N1 C1 H1C 110.0 . . ?
C2 C1 H1C 110.0 . . ?
N1 C1 H1D 110.0 . . ?
C2 C1 H1D 110.0 . . ?
H1C C1 H1D 108.4 . . ?
N4 C2 C1 109.3(2) . . ?
N4 C2 H2C 109.8 . . ?
C1 C2 H2C 109.8 . . ?
N4 C2 H2D 109.8 . . ?
C1 C2 H2D 109.8 . . ?
H2C C2 H2D 108.3 . . ?
N2 C3 C4 109.9(3) . . ?
N2 C3 H3C 109.7 . . ?
C4 C3 H3C 109.7 . . ?
N2 C3 H3D 109.7 . . ?
C4 C3 H3D 109.7 . . ?
H3C C3 H3D 108.2 . . ?
N4 C4 C3 109.7(2) . . ?
N4 C4 H4A 109.7 . . ?
C3 C4 H4A 109.7 . . ?
N4 C4 H4B 109.7 . . ?
C3 C4 H4B 109.7 . . ?
H4A C4 H4B 108.2 . . ?
N3 C5 C6 108.9(2) . . ?
N3 C5 H5A 109.9 . . ?
C6 C5 H5A 109.9 . . ?
N3 C5 H5B 109.9 . . ?
C6 C5 H5B 109.9 . . ?
H5A C5 H5B 108.3 . . ?
N4 C6 C5 110.3(2) . . ?
N4 C6 H6A 109.6 . . ?
C5 C6 H6A 109.6 . . ?
N4 C6 H6B 109.6 . . ?
C5 C6 H6B 109.6 . . ?
H6A C6 H6B 108.1 . . ?
C11 N5 C7 116.6(3) . . ?
C11 N5 Cu 116.0(2) . . ?
C7 N5 Cu 125.3(2) . . ?
N5 C7 C10 132.8(3) . . ?
N5 C7 C8 135.1(3) . . ?
C10 C7 C8 92.1(2) . . ?
O1 C8 C7 136.2(3) . . ?
O1 C8 C9 135.0(3) . . ?
C7 C8 C9 88.8(2) . . ?
O2 C9 C10 136.1(3) . . ?
O2 C9 C8 135.7(3) . . ?
C10 C9 C8 88.2(2) . . ?
N7 C10 C7 132.2(3) . . ?
N7 C10 C9 137.0(3) . . ?
C7 C10 C9 90.9(2) . . ?
N6 C11 N5 173.4(3) . . ?
C10 N7 C12 118.3(3) . . ?
N8 C12 N7 172.8(4) . . ?

loop_
_geom_bond_atom_site_label_1
_geom_bond_atom_site_label_2
_geom_bond_distance
_geom_bond_site_symmetry_2
_geom_bond_publ_flag
Cu N5 2.027(3) . ?
Cu N1 2.035(3) . ?
Cu N4 2.050(3) . ?
Cu N3 2.070(2) . ?
Cu N2 2.121(2) . ?
N1 C1 1.463(4) . ?
N1 H1A 0.9200 . ?
N1 H1B 0.9200 . ?
N2 C3 1.463(4) . ?
N2 H2A 0.9200 . ?
N2 H2B 0.9200 . ?
N3 C5 1.475(4) . ?
N3 H3A 0.9200 . ?
N3 H3B 0.9200 . ?
N4 C2 1.482(4) . ?
N4 C4 1.486(4) . ?
N4 C6 1.487(4) . ?
C1 C2 1.524(5) . ?
C1 H1C 0.9900 . ?
C1 H1D 0.9900 . ?
C2 H2C 0.9900 . ?
C2 H2D 0.9900 . ?
C3 C4 1.519(4) . ?
C3 H3C 0.9900 . ?
C3 H3D 0.9900 . ?
C4 H4A 0.9900 . ?
C4 H4B 0.9900 . ?
C5 C6 1.506(4) . ?
C5 H5A 0.9900 . ?
C5 H5B 0.9900 . ?
C6 H6A 0.9900 . ?
C6 H6B 0.9900 . ?
N5 C11 1.327(4) . ?
N5 C7 1.357(4) . ?
C7 C10 1.422(4) . ?
C7 C8 1.458(4) . ?
C8 O1 1.232(4) . ?
C8 C9 1.498(4) . ?
C9 O2 1.224(4) . ?
C9 C10 1.481(4) . ?
C10 N7 1.322(4) . ?
C11 N6 1.156(4) . ?
N7 C12 1.323(4) . ?
C12 N8 1.158(5) . ?

loop_
_geom_hbond_atom_site_label_D
_geom_hbond_atom_site_label_H
_geom_hbond_atom_site_label_A
_geom_hbond_distance_DH
_geom_hbond_distance_HA
_geom_hbond_distance_DA
_geom_hbond_angle_DHA
_geom_hbond_site_symmetry_A
N1 H1A N8 0.92 2.23 3.002(4) 140.6 2_654
N1 H1B N6 0.92 2.13 2.939(4) 146.5 2_664
N2 H2A O1 0.92 2.40 3.223(4) 148.3 4
N2 H2B N7 0.92 2.12 2.945(3) 148.5 .
N3 H3A O1 0.92 2.10 2.943(3) 151.8 2_664
N3 H3B O2 0.92 2.18 2.951(3) 140.8 4
